data_9005429
loop_
_publ_author_name
'Pushcharovsky, D. Y.'
'Teat, S. J.'
'Zaitsev, V. N.'
'Zubkova, N. V.'
'Sarp, H.'

_publ_section_title
;
 Crystal structure of pushcharovskite
;
_journal_name_full 'European Journal of Mineralogy'
_journal_page_first 95
_journal_page_last 104
_journal_volume 12
_journal_year 2000
_chemical_formula_sum 'As15 Cu18 H103.583 K0.632 O88.3'
_chemical_name_mineral Pushcharovskite
_space_group_IT_number 2
_symmetry_space_group_name_Hall '-P 1'
_symmetry_space_group_name_H-M 'P -1'
_cell_angle_alpha 106.933
_cell_angle_beta 91.531
_cell_angle_gamma 98.401
_cell_formula_units_Z 2
_cell_length_a 13.6164
_cell_length_b 15.6672
_cell_length_c 19.1869
_cell_volume 3863.296
_database_code_amcsd 0006814
_exptl_crystal_density_diffrn 3.275
_cod_original_formula_sum 'K.632 As15 Cu18 O88.3 H103.583'
_cod_database_code 9005429

loop_
_space_group_symop_operation_xyz
x,y,z
-x,-y,-z

loop_
_atom_site_label
_atom_site_fract_x
_atom_site_fract_y
_atom_site_fract_z
_atom_site_occupancy
_atom_site_U_iso_or_equiv
_atom_site_type_symbol
_atom_site_attached_hydrogens
K 0.46040 0.98970 0.21910 0.63200 0.06200 K 0
As1 0.35281 0.61360 0.26541 1.00000 0.01060 As 0
As2 0.02666 0.28725 0.28335 1.00000 0.01040 As 0
As3 0.68657 0.95086 0.27406 1.00000 0.00910 As 0
As4 0.46902 0.40761 0.33783 1.00000 0.00970 As 0
As5 0.26582 0.21807 0.17418 1.00000 0.00880 As 0
As6 0.11600 0.07023 0.31652 1.00000 0.00910 As 0
As7 0.58948 0.55925 0.17159 1.00000 0.00940 As 0
As8 0.79201 0.74394 0.33199 1.00000 0.00800 As 0
As9 0.92059 0.88549 0.15530 1.00000 0.01030 As 0
As10 0.60967 0.78440 0.50751 1.00000 0.00940 As 0
As11 0.28620 0.43840 0.50362 1.00000 0.00960 As 0
As12 0.79491 0.65131 -0.00110 1.00000 0.01010 As 0
As13 0.03372 0.88484 0.47447 1.00000 0.00930 As 0
As14 0.86994 0.03876 0.02621 1.00000 0.01140 As 0
As15 0.52618 0.68949 -0.00217 1.00000 0.01030 As 0
Cu1 0.48182 0.58697 0.48636 1.00000 0.01020 Cu 0
Cu2 0.59685 0.60824 0.34977 1.00000 0.01000 Cu 0
Cu3 0.55730 0.75219 0.26701 1.00000 0.01090 Cu 0
Cu4 0.71867 0.75171 0.15919 1.00000 0.01130 Cu 0
Cu5 0.72319 0.84699 0.03297 1.00000 0.01160 Cu 0
Cu6 0.91879 0.83116 -0.03443 1.00000 0.01240 Cu 0
Cu7 0.05619 0.07214 0.15703 1.00000 0.01090 Cu 0
Cu8 0.89223 0.09059 0.27450 1.00000 0.01140 Cu 0
Cu9 0.91531 0.94058 0.34397 1.00000 0.01140 Cu 0
Cu10 0.80920 0.92628 0.48658 1.00000 0.01130 Cu 0
Cu11 0.84161 0.75517 0.51584 1.00000 0.01150 Cu 0
Cu12 0.27063 0.26644 0.34663 1.00000 0.01130 Cu 0
Cu13 0.23202 0.41499 0.26714 1.00000 0.01070 Cu 0
Cu14 0.38555 0.41158 0.15518 1.00000 0.01020 Cu 0
Cu15 0.40035 0.50542 0.02899 1.00000 0.01070 Cu 0
Cu16 0.94166 0.71585 0.20054 1.00000 0.01170 Cu 0
Cu17 0.45488 0.76509 0.62219 1.00000 0.01030 Cu 0
Cu18 0.86497 0.57518 0.37727 1.00000 0.01320 Cu 0
O1 0.47420 0.64880 0.28280 1.00000 0.01400 O 0
O-H2 0.30400 0.65240 0.20210 1.00000 0.02200 O 1
O-H3 0.29720 0.64610 0.34310 1.00000 0.01600 O 1
O4 0.32780 0.49750 0.23610 1.00000 0.01500 O 0
O-H5 0.97910 0.32840 0.36310 1.00000 0.01900 O 1
O6 0.15020 0.31500 0.28620 1.00000 0.01600 O 0
O7 0.99530 0.17550 0.25110 1.00000 0.01300 O 0
O-H8 0.98000 0.33410 0.22250 1.00000 0.02300 O 1
O-H9 0.64150 0.99600 0.21520 1.00000 0.01700 O 1
O-H10 0.62800 0.98240 0.35130 1.00000 0.01600 O 1
O11 0.81060 0.98600 0.29190 1.00000 0.01200 O 0
O12 0.66020 0.83610 0.24100 1.00000 0.01400 O 0
O13 0.34680 0.37710 0.33500 1.00000 0.01100 O 0
O14 0.49580 0.51980 0.36710 1.00000 0.01500 O 0
O15 0.53360 0.35920 0.38620 1.00000 0.01800 O 0
O-H16 0.50640 0.37700 0.24890 1.00000 0.01900 O 1
O17 0.15320 0.16770 0.14160 1.00000 0.01100 O 0
O18 0.30680 0.19740 0.25000 1.00000 0.01300 O 0
O19 0.27690 0.32830 0.18010 1.00000 0.01100 O 0
O-H20 0.34620 0.17650 0.10820 1.00000 0.01400 O 1
O21 0.16440 0.17560 0.36190 1.00000 0.01500 O 0
O22 0.13810 0.03910 0.22830 1.00000 0.01300 O 0
O23 0.99290 0.05060 0.33170 1.00000 0.01200 O 0
O-H24 0.17130 0.00160 0.35630 1.00000 0.01500 O 1
O25 0.47440 0.51200 0.13910 1.00000 0.01200 O 0
O26 0.60490 0.66910 0.18000 1.00000 0.01000 O 0
O27 0.62170 0.53050 0.24580 1.00000 0.01200 O 0
O-H28 0.66930 0.51710 0.10600 1.00000 0.01600 O 1
O29 0.81430 0.85700 0.36660 1.00000 0.01000 O 0
O30 0.85910 0.69960 0.38200 1.00000 0.01600 O 0
O31 0.81640 0.70970 0.24360 1.00000 0.01600 O 0
O32 0.66990 0.71520 0.33800 1.00000 0.01100 O 0
O33 0.79830 0.85190 0.13790 1.00000 0.01100 O 0
O34 0.95600 0.85060 0.22520 1.00000 0.01600 O 0
O35 0.93840 0.99690 0.17110 1.00000 0.01300 O 0
O-H36 0.98430 0.83920 0.08260 1.00000 0.01600 O 1
O-H37 0.54430 0.85530 0.48320 1.00000 0.01400 O 1
O38 0.57020 0.67760 0.45480 1.00000 0.01300 O 0
O39 0.59180 0.78970 0.59490 1.00000 0.01300 O 0
O40 0.73130 0.81720 0.49970 1.00000 0.01000 O 0
O-H41 0.22130 0.51090 0.48090 1.00000 0.01600 O 1
O42 0.26980 0.43750 0.59030 1.00000 0.01500 O 0
O43 0.40660 0.46890 0.49140 1.00000 0.01000 O 0
O44 0.24620 0.33070 0.44920 1.00000 0.01200 O 0
O-H45 0.89820 0.61150 -0.02720 1.00000 0.01800 O 1
O46 0.69720 0.58200 -0.05220 1.00000 0.01400 O 0
O47 0.78170 0.65990 0.08880 1.00000 0.01400 O 0
O48 0.79980 0.75350 -0.01700 1.00000 0.01000 O 0
O-H49 0.08970 0.79740 0.47430 1.00000 0.01800 O 1
O50 0.10090 0.97760 0.53200 1.00000 0.01200 O 0
O51 0.02590 0.89400 0.38830 1.00000 0.01300 O 0
O52 0.91920 0.86760 0.50690 1.00000 0.01000 O 0
O-H53 0.78330 0.09140 0.07280 1.00000 0.02100 O 1
O54 0.98620 0.08150 0.06430 1.00000 0.01100 O 0
O55 0.84100 0.92700 0.01450 1.00000 0.01200 O 0
O-H56 0.86940 0.05180 -0.05890 1.00000 0.01900 O 1
O-H57 0.41850 0.72730 0.01700 1.00000 0.02200 O 1
O58 0.62080 0.76050 0.05310 1.00000 0.01500 O 0
O59 0.54690 0.68320 -0.09090 1.00000 0.01500 O 0
O60 0.51610 0.58660 0.01300 1.00000 0.00700 O 0
O-H61 0.31780 0.60090 0.06070 0.50000 0.01600 O 1
Wat61 0.31780 0.60090 0.06070 0.50000 0.01600 O 2
O-H62 0.36430 0.64210 0.47570 0.50000 0.01600 O 1
Wat62 0.36430 0.64210 0.47570 0.50000 0.01600 O 2
O-H63 0.69190 0.98710 0.48440 0.50000 0.01500 O 1
Wat63 0.69190 0.98710 0.48440 0.50000 0.01500 O 2
O-H64 0.95000 0.68370 0.50970 0.50000 0.01600 O 1
Wat64 0.95000 0.68370 0.50970 0.50000 0.01600 O 2
O-H65 0.49760 0.83830 0.34370 0.50000 0.01600 O 1
Wat65 0.49760 0.83830 0.34370 0.50000 0.01600 O 2
O-H66 0.99830 0.73460 -0.07200 0.50000 0.02300 O 1
Wat66 0.99830 0.73460 -0.07200 0.50000 0.02300 O 2
O-H67 0.41150 0.85870 0.58320 0.50000 0.01800 O 1
Wat67 0.41150 0.85870 0.58320 0.50000 0.01800 O 2
O-H68 0.80830 0.50350 0.25840 0.33333 0.01800 O 1
Wat68 0.80830 0.50350 0.25840 0.66667 0.01800 O 2
O-H69 0.64820 0.94710 0.07090 0.50000 0.01600 O 1
Wat69 0.64820 0.94710 0.07090 0.50000 0.01600 O 2
O-H70 0.78730 0.12820 0.22130 0.50000 0.01900 O 1
Wat70 0.78730 0.12820 0.22130 0.50000 0.01900 O 2
O-H71 0.17500 0.50420 0.34160 0.50000 0.02000 O 1
Wat71 0.17500 0.50420 0.34160 0.50000 0.02000 O 2
O-H72 0.93420 0.58060 0.17510 0.50000 0.01300 O 1
Wat72 0.93420 0.58060 0.17510 0.50000 0.01300 O 2
O-H73 0.00410 0.59140 0.34540 0.50000 0.03200 O 1
Wat73 0.00410 0.59140 0.34540 0.50000 0.03200 O 2
O-H74 0.50880 0.84310 0.73740 0.33333 0.02400 O 1
Wat74 0.50880 0.84310 0.73740 0.66667 0.02400 O 2
O-H75 0.31600 0.73840 0.64970 0.50000 0.03200 O 1
Wat75 0.31600 0.73840 0.64970 0.50000 0.03200 O 2
O-H76 0.05780 0.73390 0.29440 0.33333 0.01600 O 1
Wat76 0.05780 0.73390 0.29440 0.66667 0.01600 O 2
O-H77 0.86890 0.45520 0.39360 0.50000 0.01100 O 1
Wat77 0.86890 0.45520 0.39360 0.50000 0.01100 O 2
O-H78 0.04310 0.71120 0.12510 0.50000 0.02300 O 1
Wat78 0.04310 0.71120 0.12510 0.50000 0.02300 O 2
O-H79 0.45310 0.82620 0.17480 0.25000 0.02000 O 1
Wat79 0.45310 0.82620 0.17480 0.75000 0.02000 O 2
O-H80 0.38070 0.00870 0.33080 0.33333 0.02800 O 1
Wat80 0.38070 0.00870 0.33080 0.66667 0.02800 O 2
O-H81 0.45300 0.03100 0.09900 0.25000 0.02200 O 1
Wat81 0.45300 0.03100 0.09900 0.75000 0.02200 O 2
O-H82 0.27760 0.94020 0.17390 0.25000 0.02100 O 1
Wat82 0.27760 0.94020 0.17390 0.75000 0.02100 O 2
Wat83 0.11200 0.52800 0.15790 0.60000 0.01800 O 2
Wat84 0.40900 0.78200 0.84440 0.60000 0.02100 O 2
Wat85 0.99400 0.55200 0.04350 0.60000 0.02600 O 2
Wat86 0.87600 0.17400 -0.06500 0.40000 0.03300 O 2
Wat87 0.21900 0.72100 -0.05900 0.25000 0.02600 O 2
Wat88a 0.78600 0.31700 0.20500 0.50000 0.03700 O 2
Wat88b 0.77400 0.32000 0.20500 0.50000 0.02800 O 2
Wat89a 0.25800 0.81500 0.43300 0.50000 0.01500 O 2
Wat89b 0.25800 0.82400 0.40700 0.25000 0.01800 O 2
Wat90a 0.24000 0.80900 0.26600 0.30000 0.01400 O 2
Wat90b 0.21000 0.78900 0.22200 0.30000 0.02000 O 2
Wat91a 0.86700 0.44200 0.03200 0.40000 0.03100 O 2
Wat91b 0.88500 0.41800 -0.00200 0.30000 0.02100 O 2
Wat92a 0.33000 0.83100 -0.01600 0.25000 0.03900 O 2
Wat92b 0.39200 0.87900 -0.01300 0.30000 0.02500 O 2
Wat92c 0.45400 0.89800 -0.00500 0.25000 0.04000 O 2

loop_
_cod_changelog_entry_id
_cod_changelog_entry_author
_cod_changelog_entry_date
_cod_changelog_entry_text
1
;cod-tools version 3.8.0
Id: cif_guess_AMCSD_atom_types 9581 2023-05-17 12:35:41Z saulius
;
2023-05-18T11:39:19+03:00
;Derived atom types and hydrogen counts
from atom names that follow the AMCSD naming convention
(Wat == water, O-H == hydroxyl).
;

loop_
_cod_related_entry_id
_cod_related_entry_database
_cod_related_entry_code
1 AMCSD 0006814
